data_7701227
loop_
_publ_author_name
'Stein, Timo'
'Hoffmann, Frank'
'Fr\"oba, Michael'

_publ_section_title
;
 A new set of metal-organic frameworks synthesised from
 diisophthalate-based, 2'-phosphorus-substituted m-terphenyl linker
 molecules.
;
_journal_issue 40
_journal_name_full 'Dalton transactions (Cambridge, England : 2003)'
_journal_page_first 15127
_journal_page_last 15135
_journal_paper_doi 10.1039/c9dt03044a
_journal_volume 48
_journal_year 2019
_chemical_formula_moiety 'C30 H31 O9 P, C D Cl3'
_chemical_formula_sum 'C31 H31 Cl3 D O9 P'
_chemical_formula_weight 686.89
_chemical_name_systematic
'(3,3??,5,5??-Tetramethoxycarbonyl-1,1?:3?,1??-terphen-2?-yl)diethylphosphane oxide deuterotrichloromethane solvate'
_space_group_crystal_system triclinic
_space_group_IT_number 2
_space_group_name_Hall '-P 1'
_space_group_name_H-M_alt 'P -1'
_symmetry_space_group_name_Hall '-P 1'
_symmetry_space_group_name_H-M 'P -1'
_atom_sites_solution_hydrogens mixed
_audit_creation_method SHELXL-2018/3
_audit_update_record
;
2019-07-24 deposited with the CCDC.    2019-08-14 downloaded from the CCDC.
;
_cell_angle_alpha 67.364(3)
_cell_angle_beta 88.560(3)
_cell_angle_gamma 81.914(3)
_cell_formula_units_Z 2
_cell_length_a 10.6082(4)
_cell_length_b 12.4315(4)
_cell_length_c 12.9377(5)
_cell_measurement_reflns_used 44438
_cell_measurement_temperature 100(2)
_cell_measurement_theta_max 32.4090
_cell_measurement_theta_min 2.9230
_cell_volume 1558.30(10)
_computing_cell_refinement
;
CrysAlisPro, Agilent Technologies,
Version 1.171.37.34 (release 22-05-2014 CrysAlis171 .NET)
(compiled May 22 2014,16:03:01)
;
_computing_data_collection
;
CrysAlisPro, Agilent Technologies,
Version 1.171.37.34 (release 22-05-2014 CrysAlis171 .NET)
(compiled May 22 2014,16:03:01)
;
_computing_data_reduction
;
CrysAlisPro, Agilent Technologies,
Version 1.171.37.34 (release 22-05-2014 CrysAlis171 .NET)
(compiled May 22 2014,16:03:01)
;
_computing_structure_refinement 'SHELXL-2018/3 (Sheldrick, 2018)'
_computing_structure_solution 'SUPERFLIP (Palatinus & Chapuis, 2007)'
_diffrn_ambient_temperature 100(2)
_diffrn_detector 'CCD plate'
_diffrn_detector_area_resol_mean 10.4127
_diffrn_detector_type Atlas
_diffrn_measured_fraction_theta_full 0.998
_diffrn_measured_fraction_theta_max 0.948
_diffrn_measurement_device 'four-circle diffractometer'
_diffrn_measurement_device_type 'SuperNova, Dual, Cu at zero, Atlas'
_diffrn_measurement_method '\w scans'
_diffrn_radiation_monochromator mirror
_diffrn_radiation_probe x-ray
_diffrn_radiation_type MoK\a
_diffrn_radiation_wavelength 0.71073
_diffrn_reflns_av_R_equivalents 0.0320
_diffrn_reflns_av_unetI/netI 0.0217
_diffrn_reflns_Laue_measured_fraction_full 0.998
_diffrn_reflns_Laue_measured_fraction_max 0.948
_diffrn_reflns_limit_h_max 15
_diffrn_reflns_limit_h_min -16
_diffrn_reflns_limit_k_max 18
_diffrn_reflns_limit_k_min -18
_diffrn_reflns_limit_l_max 19
_diffrn_reflns_limit_l_min -19
_diffrn_reflns_number 59878
_diffrn_reflns_point_group_measured_fraction_full 0.998
_diffrn_reflns_point_group_measured_fraction_max 0.948
_diffrn_reflns_theta_full 25.242
_diffrn_reflns_theta_max 32.629
_diffrn_reflns_theta_min 2.883
_diffrn_source 'SuperNova (Mo) X-ray Source'
_exptl_absorpt_coefficient_mu 0.400
_exptl_absorpt_correction_T_max 1.00000
_exptl_absorpt_correction_T_min 0.95749
_exptl_absorpt_correction_type multi-scan
_exptl_absorpt_process_details
;
CrysAlisPro, Agilent Technologies,
Version 1.171.37.34 (release 22-05-2014 CrysAlis171 .NET)
(compiled May 22 2014,16:03:01)
Empirical absorption correction using spherical harmonics,
 implemented in SCALE3 ABSPACK scaling algorithm.
;
_exptl_crystal_colour colorless
_exptl_crystal_density_diffrn 1.464
_exptl_crystal_description block
_exptl_crystal_F_000 712
_exptl_crystal_recrystallization_method
'A solution of the compound in deuterochloroform was layered with cyclohexane. We did not observe any crystal growth at the phase boundary. Instead, single crystals were obtained by slow evaporation of the solvents.'
_exptl_crystal_size_max 0.40
_exptl_crystal_size_mid 0.20
_exptl_crystal_size_min 0.16
_refine_diff_density_max 0.751
_refine_diff_density_min -0.595
_refine_diff_density_rms 0.061
_refine_ls_extinction_method none
_refine_ls_goodness_of_fit_ref 1.036
_refine_ls_hydrogen_treatment mixed
_refine_ls_matrix_type full
_refine_ls_number_parameters 463
_refine_ls_number_reflns 10798
_refine_ls_number_restraints 61
_refine_ls_restrained_S_all 1.035
_refine_ls_R_factor_all 0.0473
_refine_ls_R_factor_gt 0.0400
_refine_ls_shift/su_max 0.001
_refine_ls_shift/su_mean 0.000
_refine_ls_structure_factor_coef Fsqd
_refine_ls_weighting_details 'w=1/[\s^2^(Fo^2^)+(0.0518P)^2^+0.9005P] where P=(Fo^2^+2Fc^2^)/3'
_refine_ls_weighting_scheme calc
_refine_ls_wR_factor_gt 0.1057
_refine_ls_wR_factor_ref 0.1108
_reflns_Friedel_coverage 0.000
_reflns_number_gt 9368
_reflns_number_total 10798
_reflns_threshold_expression 'I > 2\s(I)'
_cod_data_source_file c9dt03044a2.cif
_cod_data_source_block 3c
_cod_depositor_comments 'Adding full bibliography for 7701221--7701232.cif.'
_cod_original_formula_sum 'C31 H31 D Cl3 O9 P'
_cod_database_code 7701227
_shelx_shelxl_version_number 2018/3
_shelx_space_group_comment
;
The symmetry employed for this shelxl refinement is uniquely defined
by the following loop, which should always be used as a source of
symmetry information in preference to the above space-group names.
They are only intended as comments.
;
_shelx_estimated_absorpt_t_min 0.857
_shelx_estimated_absorpt_t_max 0.939

loop_
_space_group_symop_operation_xyz
'x, y, z'
'-x, -y, -z'

loop_
_atom_site_label
_atom_site_type_symbol
_atom_site_fract_x
_atom_site_fract_y
_atom_site_fract_z
_atom_site_U_iso_or_equiv
_atom_site_adp_type
_atom_site_occupancy
_atom_site_site_symmetry_order
_atom_site_calc_flag
_atom_site_refinement_flags_posn
_atom_site_refinement_flags_adp
_atom_site_refinement_flags_occupancy
_atom_site_disorder_assembly
_atom_site_disorder_group
O10 O 0.81543(9) 0.46685(10) 0.20440(9) 0.0281(2) Uani 1 1 d . . . . .
C10 C 0.42679(10) 0.54656(9) 0.26380(9) 0.01377(18) Uani 1 1 d . . . . .
O11 O 0.75901(8) 0.38341(8) 0.08990(7) 0.01850(16) Uani 1 1 d . . . . .
C11 C 0.55493(10) 0.52979(9) 0.23863(9) 0.01457(18) Uani 1 1 d . . . . .
H11 H 0.614749 0.566172 0.262630 0.017 Uiso 1 1 calc R U . . .
O12 O 0.17206(8) 0.38155(9) 0.14987(8) 0.02434(18) Uani 1 1 d . . . . .
C12 C 0.59564(10) 0.46001(9) 0.17852(9) 0.01419(18) Uani 1 1 d . . . . .
O13 O 0.33055(8) 0.32202(8) 0.05754(8) 0.02123(17) Uani 1 1 d . . . . .
C13 C 0.50825(10) 0.40984(9) 0.13941(9) 0.01441(18) Uani 1 1 d . . . . .
H13 H 0.535448 0.364839 0.095870 0.017 Uiso 1 1 calc R U . . .
C14 C 0.38062(10) 0.42627(9) 0.16473(9) 0.01449(18) Uani 1 1 d . . . . .
C15 C 0.34079(10) 0.49130(9) 0.22909(9) 0.01473(18) Uani 1 1 d . . . . .
H15 H 0.254299 0.498129 0.249573 0.018 Uiso 1 1 calc R U . . .
C16 C 0.73416(10) 0.43826(10) 0.16026(9) 0.01676(19) Uani 1 1 d . . . . .
C17 C 0.89219(11) 0.35258(12) 0.07327(12) 0.0245(2) Uani 1 1 d . . . . .
H17A H 0.934891 0.302972 0.145634 0.037 Uiso 1 1 calc R U . . .
H17B H 0.931686 0.424438 0.039382 0.037 Uiso 1 1 calc R U . . .
H17C H 0.900370 0.309399 0.023498 0.037 Uiso 1 1 calc R U . . .
C18 C 0.28259(10) 0.37519(10) 0.12519(9) 0.01640(19) Uani 1 1 d . . . . .
C19 C 0.23962(12) 0.27068(12) 0.01631(13) 0.0263(3) Uani 1 1 d . . . . .
H19A H 0.171568 0.332486 -0.027283 0.040 Uiso 1 1 calc R U . . .
H19B H 0.203032 0.211854 0.079716 0.040 Uiso 1 1 calc R U . . .
H19C H 0.282508 0.232843 -0.031496 0.040 Uiso 1 1 calc R U . . .
C20 C 0.39914(10) 0.73634(9) 0.30050(8) 0.01293(17) Uani 1 1 d . . . . .
C21 C 0.37224(10) 0.78752(10) 0.38069(9) 0.01412(18) Uani 1 1 d . . . . .
C22 C 0.31768(11) 0.72438(11) 0.48157(9) 0.0175(2) Uani 1 1 d . . . . .
H22 H 0.297430 0.760043 0.534111 0.021 Uiso 1 1 calc R U . . .
C23 C 0.29256(11) 0.61071(11) 0.50639(9) 0.0185(2) Uani 1 1 d . . . . .
H23 H 0.250665 0.570802 0.573152 0.022 Uiso 1 1 calc R U . . .
C24 C 0.32889(11) 0.55590(10) 0.43336(9) 0.01724(19) Uani 1 1 d . . . . .
H24 H 0.316572 0.476401 0.452227 0.021 Uiso 1 1 calc R U . . .
C25 C 0.38375(10) 0.61681(9) 0.33171(9) 0.01380(18) Uani 1 1 d . . . . .
O30 O 0.72011(8) 1.16050(8) 0.32291(7) 0.02114(17) Uani 1 1 d . . . . .
C30 C 0.40307(10) 0.90508(10) 0.36849(9) 0.01465(18) Uani 1 1 d . . . . .
O31 O 0.77448(8) 0.97380(8) 0.33800(9) 0.02497(19) Uani 1 1 d . . . . .
C31 C 0.52800(10) 0.93055(10) 0.35118(9) 0.01530(18) Uani 1 1 d . . . . .
H31 H 0.593026 0.875057 0.340806 0.018 Uiso 1 1 calc R U . . .
O32 O 0.26639(9) 1.26760(8) 0.41695(8) 0.02126(17) Uani 1 1 d . . . . .
C32 C 0.55744(10) 1.03742(10) 0.34911(8) 0.01482(18) Uani 1 1 d . . . . .
O33 O 0.12159(8) 1.16410(8) 0.38947(8) 0.02081(17) Uani 1 1 d . . . . .
C33 C 0.46326(10) 1.12006(10) 0.36351(9) 0.01545(19) Uani 1 1 d . . . . .
H33 H 0.483907 1.192608 0.361874 0.019 Uiso 1 1 calc R U . . .
C34 C 0.33830(10) 1.09549(10) 0.38035(9) 0.01493(18) Uani 1 1 d . . . . .
C35 C 0.30870(10) 0.98829(10) 0.38345(9) 0.01533(19) Uani 1 1 d . . . . .
H35 H 0.223644 0.971642 0.395847 0.018 Uiso 1 1 calc R U . . .
C36 C 0.69048(11) 1.06585(10) 0.33494(9) 0.01651(19) Uani 1 1 d . . . . .
C37 C 0.90530(13) 0.99482(14) 0.32461(15) 0.0352(3) Uani 1 1 d . . . . .
H37A H 0.932944 1.012378 0.387418 0.053 Uiso 1 1 calc R U . . .
H37B H 0.912741 1.061774 0.254184 0.053 Uiso 1 1 calc R U . . .
H37C H 0.959109 0.924595 0.323146 0.053 Uiso 1 1 calc R U . . .
C38 C 0.24077(11) 1.18535(10) 0.39782(9) 0.01657(19) Uani 1 1 d . . . . .
C39 C 0.02228(12) 1.25294(12) 0.39769(13) 0.0272(3) Uani 1 1 d . . . . .
H39A H 0.030684 1.329109 0.337815 0.041 Uiso 1 1 calc R U . . .
H39B H 0.030192 1.258744 0.470614 0.041 Uiso 1 1 calc R U . . .
H39C H -0.061224 1.231055 0.390216 0.041 Uiso 1 1 calc R U . . .
P40 P 0.43629(3) 0.82882(2) 0.15642(2) 0.01227(6) Uani 1 1 d . . . . .
O40 O 0.57308(8) 0.84379(8) 0.14008(7) 0.01797(16) Uani 1 1 d . . . . .
C40 C 0.37602(11) 0.76955(10) 0.06193(9) 0.01594(19) Uani 1 1 d . . . . .
H40A H 0.434559 0.698596 0.065726 0.019 Uiso 1 1 calc R U . . .
H40B H 0.291808 0.745286 0.086988 0.019 Uiso 1 1 calc R U . . .
C41 C 0.36274(13) 0.85837(11) -0.05951(9) 0.0218(2) Uani 1 1 d . . . . .
H41A H 0.296964 0.924439 -0.065445 0.033 Uiso 1 1 calc R U . . .
H41B H 0.338550 0.820013 -0.108046 0.033 Uiso 1 1 calc R U . . .
H41C H 0.444204 0.887553 -0.082859 0.033 Uiso 1 1 calc R U . . .
C42 C 0.33198(11) 0.96748(10) 0.12100(9) 0.01736(19) Uani 1 1 d . . . . .
H42A H 0.357975 1.008384 0.167515 0.021 Uiso 1 1 calc R U . . .
H42B H 0.343828 1.017481 0.041666 0.021 Uiso 1 1 calc R U . . .
C43 C 0.19053(12) 0.95600(12) 0.13750(12) 0.0253(2) Uani 1 1 d . . . . .
H43A H 0.177230 0.907771 0.216079 0.038 Uiso 1 1 calc R U . . .
H43B H 0.162669 0.918510 0.089527 0.038 Uiso 1 1 calc R U . . .
H43C H 0.141048 1.034365 0.117458 0.038 Uiso 1 1 calc R U . . .
C50A C -0.0590(3) 0.6200(2) 0.2933(2) 0.0197(5) Uani 0.4263(9) 1 d D . P A -1
D50A D -0.0676(15) 0.5621(15) 0.2539(13) 0.024 Uiso 0.4263(9) 1 d D U P A -1
Cl1A Cl -0.20405(7) 0.70662(8) 0.28461(10) 0.0353(2) Uani 0.4263(9) 1 d D U P A -1
Cl2A Cl -0.00304(9) 0.53793(8) 0.43115(8) 0.0391(2) Uani 0.4263(9) 1 d D . P A -1
Cl3A Cl 0.05476(9) 0.71004(8) 0.21753(9) 0.0384(2) Uani 0.4263(9) 1 d D . P A -1
C50B C -0.1227(11) 0.7044(15) 0.2319(9) 0.0190(12) Uani 0.2630(14) 1 d D U P B -2
D50B D -0.1784(18) 0.671(2) 0.1874(18) 0.023 Uiso 0.2630(14) 1 d D U P B -2
Cl1B Cl -0.1965(8) 0.6982(8) 0.3522(5) 0.0199(5) Uani 0.2630(14) 1 d D U P B -2
Cl2B Cl 0.0250(2) 0.6187(2) 0.2614(2) 0.0487(4) Uani 0.2630(14) 1 d D U P B -2
Cl3B Cl -0.111(2) 0.8500(16) 0.1399(18) 0.0283(6) Uani 0.2630(14) 1 d D U P B -2
C50C C -0.1074(9) 0.6983(12) 0.2514(7) 0.0190(12) Uani 0.3106(15) 1 d D U P C -3
D50C D -0.1460(17) 0.642(2) 0.2192(17) 0.023 Uiso 0.3106(15) 1 d D U P C -3
Cl1C Cl -0.1897(7) 0.7015(6) 0.3706(4) 0.0199(5) Uani 0.3106(15) 1 d D U P C -3
Cl2C Cl 0.05494(18) 0.64302(19) 0.2911(2) 0.0487(4) Uani 0.3106(15) 1 d D U P C -3
Cl3C Cl -0.1147(18) 0.8418(13) 0.1462(15) 0.0283(6) Uani 0.3106(15) 1 d D U P C -3

loop_
_atom_site_aniso_label
_atom_site_aniso_U_11
_atom_site_aniso_U_22
_atom_site_aniso_U_33
_atom_site_aniso_U_23
_atom_site_aniso_U_13
_atom_site_aniso_U_12
O10 0.0141(4) 0.0410(6) 0.0383(5) -0.0262(5) -0.0035(4) 0.0001(4)
C10 0.0154(4) 0.0117(4) 0.0127(4) -0.0033(3) 0.0015(3) -0.0010(3)
O11 0.0122(3) 0.0230(4) 0.0232(4) -0.0124(3) 0.0030(3) -0.0018(3)
C11 0.0148(4) 0.0144(4) 0.0136(4) -0.0045(4) -0.0009(3) -0.0014(3)
O12 0.0149(4) 0.0345(5) 0.0298(5) -0.0180(4) 0.0044(3) -0.0074(3)
C12 0.0123(4) 0.0143(4) 0.0145(4) -0.0044(4) 0.0000(3) -0.0006(3)
O13 0.0168(4) 0.0200(4) 0.0342(5) -0.0178(4) 0.0034(3) -0.0049(3)
C13 0.0140(4) 0.0128(4) 0.0158(4) -0.0050(4) 0.0010(3) -0.0017(3)
C14 0.0138(4) 0.0129(4) 0.0161(4) -0.0045(4) 0.0013(3) -0.0030(3)
C15 0.0135(4) 0.0134(4) 0.0161(4) -0.0044(4) 0.0025(3) -0.0023(3)
C16 0.0147(4) 0.0166(5) 0.0184(5) -0.0066(4) -0.0002(4) -0.0004(4)
C17 0.0134(5) 0.0283(6) 0.0342(6) -0.0159(5) 0.0048(4) 0.0000(4)
C18 0.0155(4) 0.0144(4) 0.0194(5) -0.0064(4) 0.0015(4) -0.0033(4)
C19 0.0206(5) 0.0241(6) 0.0447(8) -0.0235(6) 0.0019(5) -0.0067(4)
C20 0.0128(4) 0.0151(4) 0.0111(4) -0.0053(3) 0.0011(3) -0.0023(3)
C21 0.0136(4) 0.0177(5) 0.0128(4) -0.0078(4) 0.0010(3) -0.0025(3)
C22 0.0178(5) 0.0242(5) 0.0131(4) -0.0097(4) 0.0030(4) -0.0043(4)
C23 0.0194(5) 0.0226(5) 0.0124(4) -0.0049(4) 0.0035(4) -0.0047(4)
C24 0.0191(5) 0.0170(5) 0.0137(4) -0.0036(4) 0.0021(4) -0.0033(4)
C25 0.0136(4) 0.0152(4) 0.0122(4) -0.0050(3) 0.0008(3) -0.0013(3)
O30 0.0207(4) 0.0268(4) 0.0202(4) -0.0117(3) 0.0038(3) -0.0097(3)
C30 0.0153(4) 0.0194(5) 0.0123(4) -0.0091(4) 0.0014(3) -0.0039(4)
O31 0.0140(4) 0.0231(4) 0.0349(5) -0.0078(4) 0.0040(3) -0.0038(3)
C31 0.0148(4) 0.0206(5) 0.0132(4) -0.0094(4) 0.0013(3) -0.0030(4)
O32 0.0244(4) 0.0191(4) 0.0232(4) -0.0109(3) 0.0040(3) -0.0047(3)
C32 0.0145(4) 0.0203(5) 0.0107(4) -0.0064(4) 0.0014(3) -0.0048(4)
O33 0.0155(4) 0.0205(4) 0.0286(4) -0.0123(3) 0.0026(3) -0.0015(3)
C33 0.0174(5) 0.0184(5) 0.0117(4) -0.0064(4) 0.0015(3) -0.0048(4)
C34 0.0161(4) 0.0178(5) 0.0123(4) -0.0072(4) 0.0017(3) -0.0030(4)
C35 0.0149(4) 0.0199(5) 0.0137(4) -0.0088(4) 0.0019(3) -0.0039(4)
C36 0.0162(4) 0.0229(5) 0.0108(4) -0.0062(4) 0.0015(3) -0.0051(4)
C37 0.0150(5) 0.0317(7) 0.0516(9) -0.0078(6) 0.0071(5) -0.0056(5)
C38 0.0174(5) 0.0181(5) 0.0142(4) -0.0062(4) 0.0025(4) -0.0032(4)
C39 0.0195(5) 0.0249(6) 0.0380(7) -0.0150(5) 0.0038(5) 0.0020(4)
P40 0.01433(12) 0.01259(12) 0.01081(11) -0.00533(9) 0.00172(8) -0.00274(9)
O40 0.0168(4) 0.0221(4) 0.0166(4) -0.0081(3) 0.0043(3) -0.0069(3)
C40 0.0222(5) 0.0143(4) 0.0121(4) -0.0056(4) -0.0001(4) -0.0039(4)
C41 0.0358(6) 0.0173(5) 0.0121(4) -0.0048(4) -0.0019(4) -0.0049(4)
C42 0.0218(5) 0.0143(4) 0.0159(4) -0.0066(4) -0.0015(4) 0.0004(4)
C43 0.0205(5) 0.0243(6) 0.0304(6) -0.0115(5) -0.0018(5) 0.0026(4)
C50A 0.0155(11) 0.0188(12) 0.0268(13) -0.0103(10) -0.0004(9) -0.0042(9)
Cl1A 0.0177(3) 0.0276(4) 0.0617(7) -0.0195(4) -0.0004(3) 0.0006(3)
Cl2A 0.0420(5) 0.0315(4) 0.0353(4) -0.0001(3) -0.0177(4) -0.0126(3)
Cl3A 0.0322(4) 0.0268(4) 0.0491(5) -0.0062(4) 0.0164(4) -0.0090(3)
C50B 0.026(2) 0.0244(17) 0.010(3) -0.009(2) -0.004(2) -0.0053(16)
Cl1B 0.0291(7) 0.0217(4) 0.0108(14) -0.0094(10) 0.0028(11) -0.0008(4)
Cl2B 0.0265(7) 0.0421(8) 0.0669(11) -0.0148(6) 0.0091(6) 0.0098(5)
Cl3B 0.0256(10) 0.0304(16) 0.0246(15) -0.0024(9) 0.0002(9) -0.0139(11)
C50C 0.026(2) 0.0244(17) 0.010(3) -0.009(2) -0.004(2) -0.0053(16)
Cl1C 0.0291(7) 0.0217(4) 0.0108(14) -0.0094(10) 0.0028(11) -0.0008(4)
Cl2C 0.0265(7) 0.0421(8) 0.0669(11) -0.0148(6) 0.0091(6) 0.0098(5)
Cl3C 0.0256(10) 0.0304(16) 0.0246(15) -0.0024(9) 0.0002(9) -0.0139(11)

loop_
_atom_type_symbol
_atom_type_description
_atom_type_scat_dispersion_real
_atom_type_scat_dispersion_imag
_atom_type_scat_source
C C 0.0033 0.0016 'International Tables Vol C Tables 4.2.6.8 and 6.1.1.4'
H H 0.0000 0.0000 'International Tables Vol C Tables 4.2.6.8 and 6.1.1.4'
Cl Cl 0.1484 0.1585 'International Tables Vol C Tables 4.2.6.8 and 6.1.1.4'
O O 0.0106 0.0060 'International Tables Vol C Tables 4.2.6.8 and 6.1.1.4'
P P 0.1023 0.0942 'International Tables Vol C Tables 4.2.6.8 and 6.1.1.4'
D D 0.0000 0.0000 'International Tables Vol C Tables 4.2.6.8 and 6.1.1.4'

loop_
_geom_angle_atom_site_label_1
_geom_angle_atom_site_label_2
_geom_angle_atom_site_label_3
_geom_angle
C15 C10 C11 118.95(10)
C15 C10 C25 120.35(9)
C11 C10 C25 120.62(10)
C16 O11 C17 115.76(9)
C12 C11 C10 120.40(10)
C12 C11 H11 119.8
C10 C11 H11 119.8
C13 C12 C11 120.31(10)
C13 C12 C16 121.23(10)
C11 C12 C16 118.44(10)
C18 O13 C19 114.70(9)
C12 C13 C14 119.27(10)
C12 C13 H13 120.4
C14 C13 H13 120.4
C15 C14 C13 120.46(10)
C15 C14 C18 117.69(9)
C13 C14 C18 121.84(10)
C14 C15 C10 120.46(10)
C14 C15 H15 119.8
C10 C15 H15 119.8
O10 C16 O11 123.70(10)
O10 C16 C12 123.83(11)
O11 C16 C12 112.47(9)
O11 C17 H17A 109.5
O11 C17 H17B 109.5
H17A C17 H17B 109.5
O11 C17 H17C 109.5
H17A C17 H17C 109.5
H17B C17 H17C 109.5
O12 C18 O13 123.50(11)
O12 C18 C14 124.34(11)
O13 C18 C14 112.16(9)
O13 C19 H19A 109.5
O13 C19 H19B 109.5
H19A C19 H19B 109.5
O13 C19 H19C 109.5
H19A C19 H19C 109.5
H19B C19 H19C 109.5
C25 C20 C21 117.88(9)
C25 C20 P40 121.93(8)
C21 C20 P40 119.89(8)
C22 C21 C20 119.71(10)
C22 C21 C30 115.66(9)
C20 C21 C30 124.58(9)
C23 C22 C21 121.27(10)
C23 C22 H22 119.4
C21 C22 H22 119.4
C24 C23 C22 119.54(10)
C24 C23 H23 120.2
C22 C23 H23 120.2
C23 C24 C25 120.41(10)
C23 C24 H24 119.8
C25 C24 H24 119.8
C24 C25 C20 120.63(10)
C24 C25 C10 115.53(9)
C20 C25 C10 123.81(9)
C31 C30 C35 118.93(10)
C31 C30 C21 120.77(10)
C35 C30 C21 120.10(9)
C36 O31 C37 115.11(10)
C32 C31 C30 120.16(10)
C32 C31 H31 119.9
C30 C31 H31 119.9
C33 C32 C31 120.70(10)
C33 C32 C36 117.61(10)
C31 C32 C36 121.66(10)
C38 O33 C39 114.76(10)
C32 C33 C34 119.47(10)
C32 C33 H33 120.3
C34 C33 H33 120.3
C33 C34 C35 119.99(10)
C33 C34 C38 117.76(10)
C35 C34 C38 122.22(10)
C34 C35 C30 120.74(10)
C34 C35 H35 119.6
C30 C35 H35 119.6
O30 C36 O31 123.46(10)
O30 C36 C32 124.56(11)
O31 C36 C32 111.98(10)
O31 C37 H37A 109.5
O31 C37 H37B 109.5
H37A C37 H37B 109.5
O31 C37 H37C 109.5
H37A C37 H37C 109.5
H37B C37 H37C 109.5
O32 C38 O33 124.09(11)
O32 C38 C34 123.78(10)
O33 C38 C34 112.13(9)
O33 C39 H39A 109.5
O33 C39 H39B 109.5
H39A C39 H39B 109.5
O33 C39 H39C 109.5
H39A C39 H39C 109.5
H39B C39 H39C 109.5
O40 P40 C42 112.88(5)
O40 P40 C40 112.63(5)
C42 P40 C40 101.94(5)
O40 P40 C20 114.29(5)
C42 P40 C20 106.07(5)
C40 P40 C20 108.09(5)
C41 C40 P40 112.57(8)
C41 C40 H40A 109.1
P40 C40 H40A 109.1
C41 C40 H40B 109.1
P40 C40 H40B 109.1
H40A C40 H40B 107.8
C40 C41 H41A 109.5
C40 C41 H41B 109.5
H41A C41 H41B 109.5
C40 C41 H41C 109.5
H41A C41 H41C 109.5
H41B C41 H41C 109.5
C43 C42 P40 114.58(8)
C43 C42 H42A 108.6
P40 C42 H42A 108.6
C43 C42 H42B 108.6
P40 C42 H42B 108.6
H42A C42 H42B 107.6
C42 C43 H43A 109.5
C42 C43 H43B 109.5
H43A C43 H43B 109.5
C42 C43 H43C 109.5
H43A C43 H43C 109.5
H43B C43 H43C 109.5
Cl1A C50A Cl2A 113.17(17)
Cl1A C50A Cl3A 109.47(16)
Cl2A C50A Cl3A 110.01(15)
Cl1A C50A D50A 109.2(9)
Cl2A C50A D50A 108.6(9)
Cl3A C50A D50A 106.1(9)
Cl1B C50B Cl2B 110.8(7)
Cl1B C50B Cl3B 112.4(11)
Cl2B C50B Cl3B 111.0(10)
Cl1B C50B D50B 109.2(12)
Cl2B C50B D50B 107.6(12)
Cl3B C50B D50B 105.5(11)
Cl1C C50C Cl3C 110.9(9)
Cl1C C50C Cl2C 108.4(5)
Cl3C C50C Cl2C 107.9(8)
Cl1C C50C D50C 110.4(11)
Cl3C C50C D50C 109.9(11)
Cl2C C50C D50C 109.2(11)

loop_
_geom_bond_atom_site_label_1
_geom_bond_atom_site_label_2
_geom_bond_distance
O10 C16 1.2095(14)
C10 C15 1.3929(15)
C10 C11 1.3956(15)
C10 C25 1.4837(15)
O11 C16 1.3335(14)
O11 C17 1.4439(14)
C11 C12 1.3931(15)
C11 H11 0.9500
O12 C18 1.2073(14)
C12 C13 1.3905(15)
C12 C16 1.4860(15)
O13 C18 1.3380(14)
O13 C19 1.4435(14)
C13 C14 1.3906(14)
C13 H13 0.9500
C14 C15 1.3891(15)
C14 C18 1.4862(15)
C15 H15 0.9500
C17 H17A 0.9800
C17 H17B 0.9800
C17 H17C 0.9800
C19 H19A 0.9800
C19 H19B 0.9800
C19 H19C 0.9800
C20 C25 1.4145(15)
C20 C21 1.4159(14)
C20 P40 1.8419(10)
C21 C22 1.3986(15)
C21 C30 1.4906(15)
C22 C23 1.3868(17)
C22 H22 0.9500
C23 C24 1.3816(16)
C23 H23 0.9500
C24 C25 1.4001(15)
C24 H24 0.9500
O30 C36 1.2117(14)
C30 C31 1.3984(15)
C30 C35 1.4010(15)
O31 C36 1.3361(15)
O31 C37 1.4419(15)
C31 C32 1.3972(15)
C31 H31 0.9500
O32 C38 1.2070(14)
C32 C33 1.3919(15)
C32 C36 1.4926(15)
O33 C38 1.3426(14)
O33 C39 1.4485(15)
C33 C34 1.3950(15)
C33 H33 0.9500
C34 C35 1.3972(15)
C34 C38 1.4921(16)
C35 H35 0.9500
C37 H37A 0.9800
C37 H37B 0.9800
C37 H37C 0.9800
C39 H39A 0.9800
C39 H39B 0.9800
C39 H39C 0.9800
P40 O40 1.4884(8)
P40 C42 1.8129(11)
P40 C40 1.8197(11)
C40 C41 1.5296(15)
C40 H40A 0.9900
C40 H40B 0.9900
C41 H41A 0.9800
C41 H41B 0.9800
C41 H41C 0.9800
C42 C43 1.5291(17)
C42 H42A 0.9900
C42 H42B 0.9900
C43 H43A 0.9800
C43 H43B 0.9800
C43 H43C 0.9800
C50A Cl1A 1.729(3)
C50A Cl2A 1.748(3)
C50A Cl3A 1.774(3)
C50A D50A 1.045(18)
C50B Cl1B 1.703(10)
C50B Cl2B 1.727(10)
C50B Cl3B 1.763(11)
C50B D50B 1.06(2)
C50C Cl1C 1.765(8)
C50C Cl3C 1.772(9)
C50C Cl2C 1.773(8)
C50C D50C 1.067(19)

loop_
_geom_torsion_atom_site_label_1
_geom_torsion_atom_site_label_2
_geom_torsion_atom_site_label_3
_geom_torsion_atom_site_label_4
_geom_torsion
C15 C10 C11 C12 0.79(15)
C25 C10 C11 C12 177.52(9)
C10 C11 C12 C13 2.37(16)
C10 C11 C12 C16 -176.00(9)
C11 C12 C13 C14 -2.51(16)
C16 C12 C13 C14 175.81(10)
C12 C13 C14 C15 -0.48(16)
C12 C13 C14 C18 179.85(10)
C13 C14 C15 C10 3.67(16)
C18 C14 C15 C10 -176.65(10)
C11 C10 C15 C14 -3.79(15)
C25 C10 C15 C14 179.47(10)
C17 O11 C16 O10 3.57(17)
C17 O11 C16 C12 -176.30(10)
C13 C12 C16 O10 -170.12(12)
C11 C12 C16 O10 8.23(17)
C13 C12 C16 O11 9.74(15)
C11 C12 C16 O11 -171.91(9)
C19 O13 C18 O12 -0.67(17)
C19 O13 C18 C14 -179.96(10)
C15 C14 C18 O12 -3.83(17)
C13 C14 C18 O12 175.84(11)
C15 C14 C18 O13 175.45(10)
C13 C14 C18 O13 -4.88(15)
C25 C20 C21 C22 -7.55(15)
P40 C20 C21 C22 166.19(8)
C25 C20 C21 C30 169.70(10)
P40 C20 C21 C30 -16.57(14)
C20 C21 C22 C23 1.91(17)
C30 C21 C22 C23 -175.58(10)
C21 C22 C23 C24 3.91(17)
C22 C23 C24 C25 -3.84(17)
C23 C24 C25 C20 -2.03(17)
C23 C24 C25 C10 176.05(10)
C21 C20 C25 C24 7.66(15)
P40 C20 C25 C24 -165.94(8)
C21 C20 C25 C10 -170.25(10)
P40 C20 C25 C10 16.15(14)
C15 C10 C25 C24 58.30(14)
C11 C10 C25 C24 -118.38(11)
C15 C10 C25 C20 -123.69(11)
C11 C10 C25 C20 59.63(14)
C22 C21 C30 C31 120.70(11)
C20 C21 C30 C31 -56.64(15)
C22 C21 C30 C35 -54.03(14)
C20 C21 C30 C35 128.62(11)
C35 C30 C31 C32 0.08(15)
C21 C30 C31 C32 -174.72(10)
C30 C31 C32 C33 -0.38(16)
C30 C31 C32 C36 177.78(9)
C31 C32 C33 C34 0.11(15)
C36 C32 C33 C34 -178.12(9)
C32 C33 C34 C35 0.45(15)
C32 C33 C34 C38 178.75(10)
C33 C34 C35 C30 -0.75(16)
C38 C34 C35 C30 -178.97(10)
C31 C30 C35 C34 0.48(15)
C21 C30 C35 C34 175.31(10)
C37 O31 C36 O30 -0.64(17)
C37 O31 C36 C32 179.89(11)
C33 C32 C36 O30 -8.42(16)
C31 C32 C36 O30 173.37(11)
C33 C32 C36 O31 171.04(10)
C31 C32 C36 O31 -7.17(14)
C39 O33 C38 O32 4.03(17)
C39 O33 C38 C34 -175.81(10)
C33 C34 C38 O32 -12.97(16)
C35 C34 C38 O32 165.29(11)
C33 C34 C38 O33 166.88(9)
C35 C34 C38 O33 -14.87(15)
C25 C20 P40 O40 -100.01(9)
C21 C20 P40 O40 86.52(9)
C25 C20 P40 C42 134.97(9)
C21 C20 P40 C42 -38.51(10)
C25 C20 P40 C40 26.27(10)
C21 C20 P40 C40 -147.21(8)
O40 P40 C40 C41 -70.98(10)
C42 P40 C40 C41 50.26(10)
C20 P40 C40 C41 161.78(8)
O40 P40 C42 C43 -179.54(8)
C40 P40 C42 C43 59.39(9)
C20 P40 C42 C43 -53.65(10)
